data_4308619
loop_
_publ_author_name
'M. Sokolov'
'P. Esparza'
'R. Hernandez-Molina'
'J. G. Platas'
'A. Mederos'
'J. A. Gavin'
'R. Llusar'
'C. Vicent'

_publ_contact_author_address
;
Departament de Ci\`encies Experimentals, Universitat Jaume I 
Campus de Riu Sec, Box 224, Castell\'o, Spain
;
_publ_contact_author_email llusar@exp.uji.es
_publ_contact_author_name 'Professor Rosa Llusar'
_publ_section_title
;
Preparation and Properties of the Full Series of Cuboidal Clusters
[MoxW4-xSe4(H2O)12]n+ (n= 4-6) and Their Derivatives
;
_journal_name_full 'Inorganic Chemistry'
_journal_page_first 1132
_journal_page_last 1141
_journal_paper_doi 10.1021/ic049298a
_journal_volume 44
_journal_year 2005
_chemical_formula_sum 'C12 H32 N18 O4 S12 Se4 W4'
_chemical_formula_weight 1928.52
_chemical_name_systematic
; 
 ? 
;
_space_group_IT_number 186
_symmetry_cell_setting hexagonal
_symmetry_space_group_name_Hall 'P 6c -2c'
_symmetry_space_group_name_H-M 'P 63 m c'
_atom_sites_solution_hydrogens geom
_atom_sites_solution_primary direct
_atom_sites_solution_secondary difmap
_audit_creation_method SHELXL-97
_cell_angle_alpha 90.00
_cell_angle_beta 90.00
_cell_angle_gamma 120.00
_cell_formula_units_Z 2
_cell_length_a 17.340(3)
_cell_length_b 17.340(3)
_cell_length_c 10.541(3)
_cell_measurement_temperature 293(2)
_cell_volume 2744.8(10)
_computing_cell_refinement 'Bruker SMART'
_computing_data_collection 'Bruker SMART'
_computing_data_reduction 'Bruker SHELXTL'
_computing_molecular_graphics 'Bruker SHELXTL'
_computing_publication_material 'Bruker SHELXTL'
_computing_structure_refinement 'SHELXL-97 (Sheldrick, 1997)'
_computing_structure_solution 'SHELXS-97 (Sheldrick, 1990)'
_diffrn_ambient_temperature 293(2)
_diffrn_measured_fraction_theta_full 0.999
_diffrn_measured_fraction_theta_max 0.999
_diffrn_measurement_device_type 'CCD area detector'
_diffrn_measurement_method 'phi and omega scans'
_diffrn_radiation_monochromator graphite
_diffrn_radiation_source 'fine-focus sealed tube'
_diffrn_radiation_type MoK\a
_diffrn_radiation_wavelength 0.71073
_diffrn_reflns_av_R_equivalents 0.1729
_diffrn_reflns_av_sigmaI/netI 0.0856
_diffrn_reflns_limit_h_max 17
_diffrn_reflns_limit_h_min -18
_diffrn_reflns_limit_k_max 18
_diffrn_reflns_limit_k_min -18
_diffrn_reflns_limit_l_max 10
_diffrn_reflns_limit_l_min -11
_diffrn_reflns_number 12148
_diffrn_reflns_theta_full 22.50
_diffrn_reflns_theta_max 22.50
_diffrn_reflns_theta_min 1.36
_exptl_absorpt_coefficient_mu 11.504
_exptl_absorpt_correction_type 'Bruker SADABS'
_exptl_crystal_colour brown
_exptl_crystal_density_diffrn 2.334
_exptl_crystal_density_method 'not measured'
_exptl_crystal_description plate
_exptl_crystal_F_000 1772
_exptl_crystal_size_max 0.15
_exptl_crystal_size_mid 0.06
_exptl_crystal_size_min 0.06
_refine_diff_density_max 2.086
_refine_diff_density_min -1.681
_refine_diff_density_rms 0.569
_refine_ls_abs_structure_details 'Flack H D (1983), Acta Cryst. A39, 876-881'
_refine_ls_abs_structure_Flack 0.14(7)
_refine_ls_extinction_method none
_refine_ls_goodness_of_fit_ref 1.106
_refine_ls_hydrogen_treatment mixed
_refine_ls_matrix_type full
_refine_ls_number_parameters 80
_refine_ls_number_reflns 1289
_refine_ls_number_restraints 1
_refine_ls_restrained_S_all 1.105
_refine_ls_R_factor_all 0.0973
_refine_ls_R_factor_gt 0.0672
_refine_ls_shift/su_max 0.000
_refine_ls_shift/su_mean 0.000
_refine_ls_structure_factor_coef Fsqd
_refine_ls_weighting_details 'calc w=1/[\s^2^(Fo^2^)+(0.1105P)^2^+6.9844P] where P=(Fo^2^+2Fc^2^)/3'
_refine_ls_weighting_scheme calc
_refine_ls_wR_factor_gt 0.1604
_refine_ls_wR_factor_ref 0.1885
_reflns_number_gt 1000
_reflns_number_total 1289
_reflns_threshold_expression >2sigma(I)
_cod_data_source_file ic049298asi20040601_102124_1.cif
_cod_data_source_block (NH4)6[W4Se4(NCS)12]4H2O
_cod_depositor_comments
;
The following automatic conversions were performed:
'_symmetry_cell_setting' value 'Hexagonal' changed to 'hexagonal'
according to '/home/saulius/struct/CIF-dictionaries/cif_core.dic'
dictionary named 'cif_core.dic' version 2.4.1 from 2010-06-29.

Automatic conversion script
Id: cif_fix_enum 1527 2010-12-29 10:47:43Z saulius 
;
_cod_original_cell_volume 2744.6(10)
_cod_database_code 4308619

loop_
_symmetry_equiv_pos_as_xyz
'x, y, z'
'-y, x-y, z'
'-x+y, -x, z'
'-x, -y, z+1/2'
'y, -x+y, z+1/2'
'x-y, x, z+1/2'
'-y, -x, z'
'-x+y, y, z'
'x, x-y, z'
'y, x, z+1/2'
'x-y, -y, z+1/2'
'-x, -x+y, z+1/2'

loop_
_atom_site_label
_atom_site_type_symbol
_atom_site_fract_x
_atom_site_fract_y
_atom_site_fract_z
_atom_site_U_iso_or_equiv
_atom_site_adp_type
_atom_site_occupancy
_atom_site_symmetry_multiplicity
_atom_site_calc_flag
_atom_site_refinement_flags
_atom_site_disorder_assembly
_atom_site_disorder_group
W1 W 0.72235(5) 0.44470(10) 0.1086(2) 0.0451(6) Uani 1 2 d S . .
W2 W 0.6667 0.3333 0.3239(3) 0.0485(10) Uani 1 6 d S . .
Se1 Se 0.8192(3) 0.40962(15) 0.2396(5) 0.0482(12) Uani 1 2 d S . .
Se2 Se 0.6667 0.3333 -0.0636(9) 0.050(2) Uani 1 6 d S . .
S1 S 0.8678(5) 0.7355(11) 0.310(2) 0.107(7) Uani 1 2 d S . .
S2 S 0.6176(9) 0.6203(8) -0.1158(18) 0.113(5) Uani 1 1 d . . .
S3 S 0.7721(8) 0.5443(16) 0.6765(17) 0.118(7) Uani 1 2 d S . .
N1 N 0.7815(12) 0.563(2) 0.208(4) 0.048(10) Uiso 1 2 d S . .
N2 N 0.6798(15) 0.5164(16) 0.000(2) 0.038(6) Uiso 1 1 d . . .
N3 N 0.7199(13) 0.440(3) 0.463(4) 0.062(12) Uiso 1 2 d S . .
C1 C 0.8167(15) 0.633(3) 0.268(4) 0.049(12) Uiso 1 2 d S . .
C2 C 0.650(2) 0.559(2) -0.052(3) 0.064(10) Uiso 1 1 d . . .
C3 C 0.7451(16) 0.490(3) 0.554(4) 0.047(12) Uiso 1 2 d S . .
O100 O 1.0000 1.0000 0.18(4) 0.2(2) Uiso 0.33 6 d SP . .
O101 O 1.0000 1.0000 0.241(18) 0.04(4) Uiso 0.30 6 d SP . .
O102 O 1.0000 1.0000 0.380(13) 0.03(3) Uiso 0.36 6 d SP . .
O103 O 0.770(9) 0.885(5) 0.170(11) 0.13(4) Uiso 0.40 2 d SP . .
O104 O 0.753(4) 0.967(4) 0.115(9) 0.052(16) Uiso 0.30 1 d P . .
N100 N 0.924(4) 0.462(2) 0.637(7) 0.13(2) Uiso 1 2 d S . .
N101 N 0.871(8) 0.936(4) 0.437(12) 0.28(6) Uiso 1 2 d S . .

loop_
_atom_site_aniso_label
_atom_site_aniso_U_11
_atom_site_aniso_U_22
_atom_site_aniso_U_33
_atom_site_aniso_U_23
_atom_site_aniso_U_13
_atom_site_aniso_U_12
W1 0.0381(7) 0.0411(10) 0.0569(11) 0.0031(13) 0.0016(6) 0.0206(5)
W2 0.0498(15) 0.0498(15) 0.046(2) 0.000 0.000 0.0249(7)
Se1 0.037(3) 0.0401(19) 0.066(3) -0.0078(12) -0.016(2) 0.0185(13)
Se2 0.052(4) 0.052(4) 0.047(6) 0.000 0.000 0.0260(18)
S1 0.097(10) 0.061(10) 0.153(19) -0.041(11) -0.020(5) 0.030(5)
S2 0.116(11) 0.094(10) 0.157(13) 0.035(9) -0.019(9) 0.074(8)
S3 0.125(11) 0.148(19) 0.088(13) -0.070(13) -0.035(6) 0.074(9)

loop_
_atom_type_symbol
_atom_type_description
_atom_type_scat_dispersion_real
_atom_type_scat_dispersion_imag
_atom_type_scat_source
C C 0.0033 0.0016 'International Tables Vol C Tables 4.2.6.8 and 6.1.1.4'
H H 0.0000 0.0000 'International Tables Vol C Tables 4.2.6.8 and 6.1.1.4'
N N 0.0061 0.0033 'International Tables Vol C Tables 4.2.6.8 and 6.1.1.4'
S S 0.1246 0.1234 'International Tables Vol C Tables 4.2.6.8 and 6.1.1.4'
Se Se -0.0929 2.2259 'International Tables Vol C Tables 4.2.6.8 and 6.1.1.4'
W W -0.8490 6.8722 'International Tables Vol C Tables 4.2.6.8 and 6.1.1.4'
O O 0.0106 0.0060 'International Tables Vol C Tables 4.2.6.8 and 6.1.1.4'

loop_
_geom_angle_atom_site_label_1
_geom_angle_atom_site_label_2
_geom_angle_atom_site_label_3
_geom_angle
_geom_angle_site_symmetry_1
_geom_angle_site_symmetry_3
_geom_angle_publ_flag
N1 W1 N2 80.4(10) . . ?
N1 W1 N2 80.4(10) . 8_655 ?
N2 W1 N2 81.7(13) . 8_655 ?
N1 W1 Se2 163.2(10) . . ?
N2 W1 Se2 86.9(7) . . ?
N2 W1 Se2 86.9(7) 8_655 . ?
N1 W1 Se1 84.2(6) . 2_655 ?
N2 W1 Se1 83.9(7) . 2_655 ?
N2 W1 Se1 160.4(7) 8_655 2_655 ?
Se2 W1 Se1 105.44(11) . 2_655 ?
N1 W1 Se1 84.2(6) . . ?
N2 W1 Se1 160.4(7) . . ?
N2 W1 Se1 83.9(6) 8_655 . ?
Se2 W1 Se1 105.44(11) . . ?
Se1 W1 Se1 106.6(3) 2_655 . ?
N1 W1 W2 95.9(10) . . ?
N2 W1 W2 138.7(6) . . ?
N2 W1 W2 138.7(6) 8_655 . ?
Se2 W1 W2 100.95(16) . . ?
Se1 W1 W2 54.86(12) 2_655 . ?
Se1 W1 W2 54.86(12) . . ?
N1 W1 W1 138.2(7) . 2_655 ?
N2 W1 W1 97.0(7) . 2_655 ?
N2 W1 W1 140.9(7) 8_655 2_655 ?
Se2 W1 W1 54.07(12) . 2_655 ?
Se1 W1 W1 54.17(7) 2_655 2_655 ?
Se1 W1 W1 102.51(9) . 2_655 ?
W2 W1 W1 59.08(5) . 2_655 ?
N1 W1 W1 138.2(7) . 3_665 ?
N2 W1 W1 140.9(7) . 3_665 ?
N2 W1 W1 97.0(6) 8_655 3_665 ?
Se2 W1 W1 54.07(12) . 3_665 ?
Se1 W1 W1 102.51(9) 2_655 3_665 ?
Se1 W1 W1 54.17(7) . 3_665 ?
W2 W1 W1 59.08(5) . 3_665 ?
W1 W1 W1 60.0 2_655 3_665 ?
N3 W2 N3 79.2(17) 3_665 . ?
N3 W2 N3 79.2(17) 3_665 2_655 ?
N3 W2 N3 79.2(17) . 2_655 ?
N3 W2 Se1 84.3(7) 3_665 3_665 ?
N3 W2 Se1 158.6(12) . 3_665 ?
N3 W2 Se1 84.3(7) 2_655 3_665 ?
N3 W2 Se1 84.3(7) 3_665 . ?
N3 W2 Se1 84.3(7) . . ?
N3 W2 Se1 158.6(12) 2_655 . ?
Se1 W2 Se1 107.71(15) 3_665 . ?
N3 W2 Se1 158.6(12) 3_665 2_655 ?
N3 W2 Se1 84.3(7) . 2_655 ?
N3 W2 Se1 84.3(7) 2_655 2_655 ?
Se1 W2 Se1 107.71(15) 3_665 2_655 ?
Se1 W2 Se1 107.71(15) . 2_655 ?
N3 W2 W1 96.2(11) 3_665 3_665 ?
N3 W2 W1 139.7(7) . 3_665 ?
N3 W2 W1 139.7(7) 2_655 3_665 ?
Se1 W2 W1 55.43(10) 3_665 3_665 ?
Se1 W2 W1 55.43(10) . 3_665 ?
Se1 W2 W1 105.21(17) 2_655 3_665 ?
N3 W2 W1 139.7(7) 3_665 2_655 ?
N3 W2 W1 139.7(7) . 2_655 ?
N3 W2 W1 96.2(11) 2_655 2_655 ?
Se1 W2 W1 55.43(10) 3_665 2_655 ?
Se1 W2 W1 105.21(17) . 2_655 ?
Se1 W2 W1 55.43(10) 2_655 2_655 ?
W1 W2 W1 61.84(9) 3_665 2_655 ?
N3 W2 W1 139.7(7) 3_665 . ?
N3 W2 W1 96.2(11) . . ?
N3 W2 W1 139.7(7) 2_655 . ?
Se1 W2 W1 105.21(17) 3_665 . ?
Se1 W2 W1 55.43(10) . . ?
Se1 W2 W1 55.43(10) 2_655 . ?
W1 W2 W1 61.84(9) 3_665 . ?
W1 W2 W1 61.84(9) 2_655 . ?
W2 Se1 W1 69.71(12) . 3_665 ?
W2 Se1 W1 69.71(12) . . ?
W1 Se1 W1 71.66(14) 3_665 . ?
W1 Se2 W1 71.9(2) 3_665 . ?
W1 Se2 W1 71.9(2) 3_665 2_655 ?
W1 Se2 W1 71.9(2) . 2_655 ?
C1 N1 W1 180(4) . . ?
C2 N2 W1 173(2) . . ?
C3 N3 W2 171(4) . . ?
N1 C1 S1 165(4) . . ?
N2 C2 S2 176(3) . . ?
N3 C3 S3 174(5) . . ?
O100 O101 O102 180.0(3) . . ?
O104 O103 O104 136(10) . 9_565 ?

loop_
_geom_bond_atom_site_label_1
_geom_bond_atom_site_label_2
_geom_bond_distance
_geom_bond_site_symmetry_2
_geom_bond_publ_flag
W1 N1 2.06(4) . ?
W1 N2 2.08(2) . ?
W1 N2 2.08(2) 8_655 ?
W1 Se2 2.468(7) . ?
W1 Se1 2.474(4) 2_655 ?
W1 Se1 2.474(4) . ?
W1 W2 2.818(3) . ?
W1 W1 2.897(3) 2_655 ?
W1 W1 2.897(3) 3_665 ?
W2 N3 2.17(4) 3_665 ?
W2 N3 2.17(4) . ?
W2 N3 2.17(4) 2_655 ?
W2 Se1 2.457(5) 3_665 ?
W2 Se1 2.457(5) . ?
W2 Se1 2.457(5) 2_655 ?
W2 W1 2.818(3) 3_665 ?
W2 W1 2.818(3) 2_655 ?
Se1 W1 2.474(4) 3_665 ?
Se2 W1 2.468(7) 3_665 ?
Se2 W1 2.468(7) 2_655 ?
S1 C1 1.60(5) . ?
S2 C2 1.59(4) . ?
S3 C3 1.53(5) . ?
N1 C1 1.23(5) . ?
N2 C2 1.22(4) . ?
N3 C3 1.22(6) . ?
O100 O101 0.7(5) . ?
O101 O102 1.5(2) . ?
O103 O104 1.69(8) . ?
O103 O104 1.69(8) 9_565 ?
